data_4350094
loop_
_publ_author_name
'Liberka, Michal'
'Kobylarczyk, Jedrzej'
'Muziol, Tadeusz M.'
'Ohkoshi, Shin-ichi'
'Chorazy, Szymon'
'Podgajny, Robert'

_publ_section_title
;
 A heterotrimetallic synthetic approach in versatile functionalization of
 nanosized {MxCu13--xW7}3+ and {M1Cu8W6} (M = Co, Ni, Mn, Fe)
 metal--cyanide magnetic clusters
;
_journal_issue 11
_journal_name_full 'Inorganic Chemistry Frontiers'
_journal_page_first 3104
_journal_paper_doi 10.1039/C9QI00898E
_journal_volume 6
_journal_year 2019
_chemical_absolute_configuration rm
_chemical_formula_moiety 'C172 H252 Cu11.50 N100 Ni1.50 O W8'
_chemical_formula_sum 'C172 H252 Cu11.5 N100 Ni1.5 O W8'
_chemical_formula_weight 6026.3
_space_group_IT_number 18
_space_group_name_Hall 'P 2 2ab'
_space_group_name_H-M_alt 'P 21 21 2'
_symmetry_cell_setting orthorhombic
_symmetry_Int_Tables_number 18
_symmetry_space_group_name_Hall 'P 2 2ab'
_symmetry_space_group_name_H-M 'P 21 21 2'
_atom_sites_solution_hydrogens geom
_audit_conform_dict_location ftp://ftp.iucr.org/pub/cif_core.dic
_audit_conform_dict_name cif_core.dic
_audit_conform_dict_version 2.4.3
_audit_creation_date 2019-06-06T17:30:58-00:00
_audit_creation_method 'WinGX routine CIF_UPDATE'
_audit_update_record
;
2019-06-30 deposited with the CCDC.	2019-09-04 downloaded from the CCDC.
;
_cell_angle_alpha 90
_cell_angle_beta 90
_cell_angle_gamma 90
_cell_formula_units_Z 2
_cell_length_a 32.3884(3)
_cell_length_b 29.3119(5)
_cell_length_c 16.0224(3)
_cell_measurement_reflns_used 74617
_cell_measurement_temperature 100(2)
_cell_measurement_theta_max 28.986
_cell_measurement_theta_min 1.547
_cell_measurement_wavelength 0.77538
_cell_volume 15211.1(4)
_computing_cell_refinement 'CrysAlisPro 1.171.38.34a'
_computing_data_reduction 'CrysAlisPro 1.171.38.34a'
_computing_molecular_graphics 'Olex2 (Dolomanov et al., 2009)'
_computing_publication_material 'Olex2 (Dolomanov et al., 2009)'
_computing_structure_refinement 'ShelXL (Sheldrick, 2015)'
_computing_structure_solution 'XT (Sheldrick, 2015)'
_diffrn_ambient_temperature 100(2)
_diffrn_measured_fraction_theta_full 0.972
_diffrn_measured_fraction_theta_max 0.972
_diffrn_measurement_device_type synchrotron
_diffrn_measurement_method 'BESSY II, Berlin'
_diffrn_radiation_probe x-ray
_diffrn_radiation_type synchrotron
_diffrn_radiation_wavelength 0.77538
_diffrn_reflns_av_R_equivalents 0.0428
_diffrn_reflns_av_unetI/netI 0.0467
_diffrn_reflns_Laue_measured_fraction_full 0.972
_diffrn_reflns_Laue_measured_fraction_max 0.972
_diffrn_reflns_limit_h_max 40
_diffrn_reflns_limit_h_min -40
_diffrn_reflns_limit_k_max 35
_diffrn_reflns_limit_k_min -36
_diffrn_reflns_limit_l_max 19
_diffrn_reflns_limit_l_min -20
_diffrn_reflns_number 74617
_diffrn_reflns_point_group_measured_fraction_full 0.96
_diffrn_reflns_point_group_measured_fraction_max 0.96
_diffrn_reflns_theta_full 27.725
_diffrn_reflns_theta_max 28.986
_diffrn_reflns_theta_min 1.547
_diffrn_source synchrotron
_diffrn_standards_decay_% 0
_diffrn_standards_interval_time 0
_diffrn_standards_number 0
_exptl_absorpt_coefficient_mu 4.91
_exptl_absorpt_correction_T_max 0.897
_exptl_absorpt_correction_T_min 0.441
_exptl_absorpt_correction_type empirical
_exptl_absorpt_process_details
;
CrysAlisPro 1.171.38.34a (Rigaku Oxford Diffraction, 2015)
Empirical absorption correction using spherical harmonics,
 implemented in SCALE3 ABSPACK scaling algorithm
;
_exptl_crystal_colour 'dark violet'
_exptl_crystal_density_diffrn 1.316
_exptl_crystal_density_method 'not measured'
_exptl_crystal_description needle
_exptl_crystal_F_000 5919
_exptl_crystal_preparation 'Magnetic properties'
_exptl_crystal_size_max 0.11
_exptl_crystal_size_mid 0.05
_exptl_crystal_size_min 0.03
_refine_diff_density_max 2.966
_refine_diff_density_min -3.521
_refine_diff_density_rms 0.189
_refine_ls_abs_structure_details
;
 Flack x determined using 8221 quotients [(I+)-(I-)]/[(I+)+(I-)]
 (Parsons, Flack and Wagner, Acta Cryst. B69 (2013) 249-259).
;
_refine_ls_abs_structure_Flack 0.308(11)
_refine_ls_extinction_method none
_refine_ls_goodness_of_fit_ref 1.231
_refine_ls_hydrogen_treatment constr
_refine_ls_matrix_type full
_refine_ls_number_constraints 0
_refine_ls_number_parameters 1344
_refine_ls_number_reflns 29846
_refine_ls_number_restraints 835
_refine_ls_restrained_S_all 1.222
_refine_ls_R_factor_all 0.1058
_refine_ls_R_factor_gt 0.0949
_refine_ls_shift/su_max 0.002
_refine_ls_shift/su_mean 0
_refine_ls_structure_factor_coef Fsqd
_refine_ls_weighting_details 'w=1/[\s^2^(Fo^2^)+(0.2000P)^2^] where P=(Fo^2^+2Fc^2^)/3'
_refine_ls_weighting_scheme calc
_refine_ls_wR_factor_gt 0.2964
_refine_ls_wR_factor_ref 0.308
_reflns_Friedel_coverage 0.837
_reflns_Friedel_fraction_full 0.946
_reflns_Friedel_fraction_max 0.945
_reflns_number_gt 23232
_reflns_number_total 29846
_reflns_threshold_expression 'I > 2\s(I)'
_cod_data_source_file c9qi00898e2.cif
_cod_data_source_block CuNiW
_cod_original_formula_sum 'C172 H252 Cu11.50 N100 Ni1.50 O W8'
_cod_database_code 4350094
_shelx_estimated_absorpt_t_min 0.614
_shelx_estimated_absorpt_t_max 0.867
_olex2_refinement_description
;
1. Fixed Uiso
 At 1.2 times of:
  All C(H,H) groups
 At 1.5 times of:
  All C(H,H,H) groups
2. Shared sites
{Cu6, Ni1}
3. Restrained distances
 N42-C42
 1.5 with sigma of 0.02
 C30-W5
 2.15 with sigma of 0.02
 C31-W5
 2.15 with sigma of 0.02
 C31-N31
 1.15 with sigma of 0.02
 C29-N29
 1.15 with sigma of 0.02
 C29-W5
 2.15 with sigma of 0.02
 C30-N30
 1.15 with sigma of 0.02
 N63-C64
 1.48 with sigma of 0.02
 C61-N61
 1.48 with sigma of 0.02
 N73-C74
 1.48 with sigma of 0.02
 N52-C53
 1.48 with sigma of 0.02
 C94-C93
 1.52 with sigma of 0.02
 N73-C79
 1.44 with sigma of 0.02
 C95-N93
 1.48 with sigma of 0.02
 N52-C52
 1.48 with sigma of 0.02
 C52-N52
 1.48 with sigma of 0.02
 C52-C53
 -2.5 with sigma of 0.02
 C4-W1
 2.15 with sigma of 0.02
 C67-N61
 1.44 with sigma of 0.02
 C55-N53
 1.5 with sigma of 0.02
 C54-N53
 1.5 with sigma of 0.02
 N53-C54
 1.48 with sigma of 0.02
 C59-N53
 1.42 with sigma of 0.02
 N52-C58
 1.42 with sigma of 0.02
 C66-N61
 1.48 with sigma of 0.02
 C51-N51
 1.48 with sigma of 0.02
 C52-C51
 1.52 with sigma of 0.02
 C32-W5
 2.15 with sigma of 0.02
 C32-N32
 1.15 with sigma of 0.02
 N72-C78
 1.44 with sigma of 0.02
 N73-C75
 1.48 with sigma of 0.02
 C72-N72
 1.48 with sigma of 0.02
 C95-C96
 1.52 with sigma of 0.02
 C91-C92
 1.52 with sigma of 0.02
 N91-C91
 1.48 with sigma of 0.02
 N92-C93
 1.48 with sigma of 0.02
 N92-C92
 1.48 with sigma of 0.02
 C96-N91
 1.48 with sigma of 0.02
 C44-N43
 1.48 with sigma of 0.02
 C43-C44
 1.52 with sigma of 0.02
 C73-C74
 1.52 with sigma of 0.02
 N72-C73
 1.48 with sigma of 0.02
 C72-C73
 -2.7 with sigma of 0.02
 N71-C71
 1.48 with sigma of 0.02
 C71-C72
 1.52 with sigma of 0.02
 C98-N92
 1.42 with sigma of 0.02
 N93-C99
 1.42 with sigma of 0.02
 C97-N91
 1.42 with sigma of 0.02
 N71-C77
 1.42 with sigma of 0.02
 N42-C48
 1.42 with sigma of 0.02
 N43-C49
 1.42 with sigma of 0.02
 N63-C65
 1.48 with sigma of 0.02
 C65-C66
 1.52 with sigma of 0.02
 N43-C45
 1.48 with sigma of 0.02
 C47-N41
 1.44 with sigma of 0.02
 C46-N41
 1.48 with sigma of 0.02
 N41-C41
 1.48 with sigma of 0.02
 C42-C41
 1.52 with sigma of 0.02
 C45-C46
 1.52 with sigma of 0.02
 C86-N81
 1.48 with sigma of 0.02
 C82-C81
 1.52 with sigma of 0.02
 H81A-H86B
 -2.1 with sigma of 0.02
 C76-N71
 1.48 with sigma of 0.02
 C76-C75
 1.52 with sigma of 0.02
 N51-C56
 1.5 with sigma of 0.02
 C56-C55
 1.5 with sigma of 0.02
 C55-C56
 1.52 with sigma of 0.02
 C85-C86
 1.52 with sigma of 0.02
 N83-C85
 1.48 with sigma of 0.02
 H84A-H85A
 -2.1 with sigma of 0.02
 H76A-H77C
 -1.9 with sigma of 0.02
 H52A-H58C
 -1.9 with sigma of 0.02
 C62-C61
 1.52 with sigma of 0.02
 N62-C62
 1.48 with sigma of 0.02
 C64-C63
 1.52 with sigma of 0.02
 C63-N62
 1.48 with sigma of 0.02
 N62-C68
 1.44 with sigma of 0.02
 H63B-H68A
 -1.9 with sigma of 0.1
 C41-C46
 2.5 with sigma of 0.01
 C86-C81
 2.4 with sigma of 0.01
 C85-C84
 2.4 with sigma of 0.01
4. Uiso/Uaniso restraints and constraints
N51 \\sim N52 \\sim C51 \\sim C52: within 3A with sigma of 0.01 and sigma for
terminal atoms of 0.02
N52 \\sim N53 \\sim C53 \\sim C54: within 3A with sigma of 0.01 and sigma for
terminal atoms of 0.02
N91 \\sim N92 \\sim C91 \\sim C92: within 3A with sigma of 0.01 and sigma for
terminal atoms of 0.02
N92 \\sim N93 \\sim C93 \\sim C94: within 1.7A with sigma of 0.01 and sigma for
terminal atoms of 0.02
N91 \\sim N93 \\sim C95 \\sim C96: within 3A with sigma of 0.01 and sigma for
terminal atoms of 0.02
N92 \\sim C98: within 2A with sigma of 0.01 and sigma for terminal atoms of 0.02
N71 \\sim C77: within 2A with sigma of 0.01 and sigma for terminal atoms of 0.02
N72 \\sim N73 \\sim C73 \\sim C74: within 3A with sigma of 0.01 and sigma for
terminal atoms of 0.02
N71 \\sim N72 \\sim C71 \\sim C72: within 3A with sigma of 0.01 and sigma for
terminal atoms of 0.02
N81 \\sim N82 \\sim C81 \\sim C82: within 3A with sigma of 0.01 and sigma for
terminal atoms of 0.02
N71 \\sim N73 \\sim C75 \\sim C76: within 3A with sigma of 0.01 and sigma for
terminal atoms of 0.02
N51 \\sim N53 \\sim C55 \\sim C56: within 3A with sigma of 0.01 and sigma for
terminal atoms of 0.02
N81 \\sim N83 \\sim C85 \\sim C86: within 3A with sigma of 0.01 and sigma for
terminal atoms of 0.02
N82 \\sim N83 \\sim C83 \\sim C84: within 3A with sigma of 0.01 and sigma for
terminal atoms of 0.02
N61 \\sim N62 \\sim C61 \\sim C62: within 3A with sigma of 0.01 and sigma for
terminal atoms of 0.02
N62 \\sim N63 \\sim C63 \\sim C64: within 3A with sigma of 0.01 and sigma for
terminal atoms of 0.02
N62 \\sim C68: within 2A with sigma of 0.01 and sigma for terminal atoms of 0.02
Uanis(C14) \\sim Ueq, Uanis(C18) \\sim Ueq, Uanis(C16) \\sim Ueq, Uanis(N18)
\\sim Ueq: with sigma of 0.01 and sigma for terminal atoms of 0.01
Uanis(C42) \\sim Ueq, Uanis(C45) \\sim Ueq: with sigma of 0.005 and sigma for
terminal atoms of 0.2
Uanis(C16) \\sim Ueq, Uanis(C18) \\sim Ueq: with sigma of 0.0005 and sigma for
terminal atoms of 0.2
Uanis(N18) \\sim Ueq: with sigma of 0.1 and sigma for terminal atoms of 0.0005
Uanis(C13) \\sim Ueq: with sigma of 0.0005 and sigma for terminal atoms of 0.2
Uanis(C6) \\sim Ueq, Uanis(C7) \\sim Ueq: with sigma of 0.0005 and sigma for
terminal atoms of 0.0005
Uanis(C30) \\sim Ueq: with sigma of 0.01 and sigma for terminal atoms of 0.2
Uanis(N30) \\sim Ueq: with sigma of 0.1 and sigma for terminal atoms of 0.05
Uanis(C12) \\sim Ueq: with sigma of 0.005 and sigma for terminal atoms of 0.2
Uanis(C23) \\sim Ueq: with sigma of 0.005 and sigma for terminal atoms of 0.2
Uanis(C52) \\sim Ueq: with sigma of 0.05 and sigma for terminal atoms of 0.2
Uanis(C22) \\sim Ueq: with sigma of 0.01 and sigma for terminal atoms of 0.2
Uanis(N27) \\sim Ueq: with sigma of 0.01 and sigma for terminal atoms of 0.2
Uanis(C28) \\sim Ueq, Uanis(C27) \\sim Ueq, Uanis(C25) \\sim Ueq: with sigma of
0.001 and sigma for terminal atoms of 0.2
Uanis(C4) \\sim Ueq, Uanis(C4) \\sim Ueq: with sigma of 0.01 and sigma for
terminal atoms of 0.2
Uanis(C48) \\sim Ueq: with sigma of 0.1 and sigma for terminal atoms of 0.01
Uanis(C66) \\sim Ueq: with sigma of 0.05 and sigma for terminal atoms of 0.2
Uanis(C51) \\sim Ueq: with sigma of 0.1 and sigma for terminal atoms of 0.2
Uanis(C32) \\sim Ueq, Uanis(C31) \\sim Ueq, Uanis(C29) \\sim Ueq: with sigma of
0.02 and sigma for terminal atoms of 0.2
Uanis(C75) \\sim Ueq: with sigma of 0.02 and sigma for terminal atoms of 0.2
Uanis(C72) \\sim Ueq: with sigma of 0.05 and sigma for terminal atoms of 0.2
Uanis(C58) \\sim Ueq: with sigma of 0.1 and sigma for terminal atoms of 0.02
Uanis(C96) \\sim Ueq: with sigma of 0.03 and sigma for terminal atoms of 0.2
Uanis(C44) \\sim Ueq: with sigma of 0.01 and sigma for terminal atoms of 0.2
Uanis(C73) \\sim Ueq: with sigma of 0.05 and sigma for terminal atoms of 0.2
Uanis(C65) \\sim Ueq: with sigma of 0.05 and sigma for terminal atoms of 0.2
Uanis(C81) \\sim Ueq: with sigma of 0.05 and sigma for terminal atoms of 0.2
Uanis(N73) \\sim Ueq, Uanis(C76) \\sim Ueq, Uanis(N71) \\sim Ueq, Uanis(C71)
\\sim Ueq: with sigma of 0.05 and sigma for terminal atoms of 0.2
Uanis(C56) \\sim Ueq: with sigma of 0.05 and sigma for terminal atoms of 0.2
Uanis(C19) \\sim Ueq: with sigma of 0.01 and sigma for terminal atoms of 0.2
Uanis(C11) \\sim Ueq, Uanis(C8) \\sim Ueq: with sigma of 0.001 and sigma for
terminal atoms of 0.2
Uanis(N11) \\sim Ueq: with sigma of 0.01 and sigma for terminal atoms of 0.2
Uanis(Cu6) = Uanis(Ni1)
5. Others
 Fixed Sof: Cu6(0.5) Ni1(0.5)
6.a Secondary CH2 refined with riding coordinates:
 C41(H41A,H41B), C42(H42A,H42B), C43(H43A,H43B), C44(H44A,H44B), C45(H45A,
 H45B), C46(H46A,H46B), C51(H51A,H51B), C52(H52A,H52B), C53(H53A,H53B),
 C54(H54A,H54B), C55(H55A,H55B), C56(H56A,H56B), C61(H61A,H61B), C62(H62A,H62B),
  C63(H63A,H63B), C64(H64A,H64B), C65(H65A,H65B), C66(H66A,H66B), C71(H71A,
 H71B), C72(H72A,H72B), C73(H73A,H73B), C74(H74A,H74B), C75(H75A,H75B),
 C76(H76A,H76B), C81(H81A,H81B), C82(H82A,H82B), C83(H83A,H83B), C84(H84A,H84B),
  C85(H85A,H85B), C86(H86A,H86B), C91(H91A,H91B), C92(H92A,H92B), C93(H93A,
 H93B), C94(H94A,H94B), C95(H95A,H95B), C96(H96A,H96B)
6.b Idealised Me refined as rotating group:
 C47(H47A,H47B,H47C), C48(H48A,H48B,H48C), C49(H49A,H49B,H49C), C57(H57A,H57B,
 H57C), C58(H58A,H58B,H58C), C59(H59A,H59B,H59C), C67(H67A,H67B,H67C), C68(H68A,
 H68B,H68C), C69(H69A,H69B,H69C), C77(H77A,H77B,H77C), C78(H78A,H78B,H78C),
 C79(H79A,H79B,H79C), C87(H87A,H87B,H87C), C88(H88A,H88B,H88C), C89(H89A,H89B,
 H89C), C97(H97A,H97B,H97C), C98(H98A,H98B,H98C), C99(H99A,H99B,H99C)
;

loop_
_symmetry_equiv_pos_as_xyz
'x, y, z'
'-x, -y, z'
'-x+1/2, y+1/2, -z'
'x+1/2, -y+1/2, -z'

loop_
_atom_site_label
_atom_site_type_symbol
_atom_site_fract_x
_atom_site_fract_y
_atom_site_fract_z
_atom_site_U_iso_or_equiv
_atom_site_adp_type
_atom_site_occupancy
_atom_site_site_symmetry_order
_atom_site_calc_flag
_atom_site_refinement_flags_posn
_atom_site_refinement_flags_adp
_atom_site_refinement_flags_occupancy
W1 W 0 0 0.66132(10) 0.0793(4) Uani 1 2 d DS T P
W2 W 0.16109(2) -0.01456(3) 0.26105(6) 0.0586(2) Uani 1 1 d . . .
W3 W 0.25221(3) 0.24026(4) 0.22468(7) 0.0684(3) Uani 1 1 d . . .
W4 W 0.01134(2) 0.17838(3) 0.26397(6) 0.0589(2) Uani 1 1 d . . .
Cu4 Cu 0 0 0.2403(3) 0.0573(8) Uani 1 2 d S T P
Cu3 Cu 0.10079(9) -0.12803(12) 0.4856(2) 0.0700(8) Uani 1 1 d . . .
Cu6 Cu 0.11688(10) -0.15243(13) 0.0715(2) 0.0770(9) Uani 1 1 d . . .
Cu2 Cu 0.13574(9) 0.13005(12) 0.07150(18) 0.0657(7) Uani 0.625 1 d . . P
Ni2 Ni 0.13574(9) 0.13005(12) 0.07150(18) 0.0657(7) Uani 0.375 1 d . . P
Cu7 Cu 0.29271(8) 0.07898(11) 0.3430(3) 0.0768(9) Uani 1 1 d . . .
Cu1 Cu 0.11282(8) 0.10760(11) 0.49103(18) 0.0583(6) Uani 0.625 1 d . . P
Cu5 Cu 0.11534(10) 0.30745(13) 0.3494(3) 0.0918(12) Uani 1 1 d . . .
Ni1 Ni 0.11282(8) 0.10760(11) 0.49103(18) 0.0583(6) Uani 0.375 1 d . . P
O1 O 0 0 0.3849(19) 0.119(13) Uani 1 2 d S T P
N1 N 0.0584(7) -0.0742(9) 0.5516(15) 0.078(6) Uani 1 1 d . . .
N2 N 0.0645(7) 0.0627(7) 0.5525(12) 0.065(5) Uani 1 1 d . . .
N3 N 0.0909(8) -0.0065(14) 0.7584(18) 0.110(10) Uani 1 1 d . . .
N4 N -0.0020(10) -0.1020(10) 0.759(2) 0.114(10) Uani 1 1 d . . .
N5 N 0.0613(5) -0.0063(6) 0.2308(14) 0.062(5) Uani 1 1 d . . .
N6 N 0.1219(5) -0.0827(8) 0.4026(14) 0.068(5) Uani 1 1 d . . .
N7 N 0.1368(6) -0.1023(6) 0.1475(14) 0.068(5) Uani 1 1 d . . .
N8 N 0.2353(7) -0.0880(5) 0.3148(18) 0.079(7) Uani 1 1 d . . .
N9 N 0.2229(10) -0.0217(9) 0.0958(18) 0.103(9) Uani 1 1 d . . .
N10 N 0.1456(5) 0.0759(6) 0.1448(12) 0.053(4) Uani 1 1 d . . .
N11 N 0.2390(5) 0.0494(7) 0.3176(14) 0.064(5) Uani 1 1 d . U .
N12 N 0.1278(6) 0.0585(9) 0.4073(15) 0.077(6) Uani 1 1 d . . .
N13 N 0.1802(7) 0.1742(7) 0.1422(12) 0.068(5) Uani 1 1 d . . .
N14 N 0.2730(6) 0.1387(8) 0.3011(16) 0.075(6) Uani 1 1 d . . .
N15 N 0.2930(9) 0.1913(9) 0.055(2) 0.098(9) Uani 1 1 d . . .
N16 N 0.2155(12) 0.2953(12) 0.064(2) 0.120(11) Uani 1 1 d . . .
N17 N 0.3536(6) 0.2394(7) 0.254(2) 0.088(8) Uani 1 1 d . . .
N18 N 0.2702(8) 0.3498(8) 0.2526(16) 0.081(6) Uani 1 1 d . U .
N19 N 0.2599(9) 0.2414(11) 0.430(3) 0.124(13) Uani 1 1 d . . .
N20 N 0.1675(8) 0.2767(9) 0.3036(18) 0.088(7) Uani 1 1 d . . .
N21 N 0.0701(6) 0.1329(6) 0.4084(13) 0.061(5) Uani 1 1 d . . .
N22 N 0.0553(6) -0.1442(7) 0.4089(15) 0.066(5) Uani 1 1 d . . .
N23 N 0.0041(5) 0.0674(7) 0.2332(13) 0.066(5) Uani 1 1 d . . .
N24 N 0.0737(7) -0.1675(6) 0.1506(14) 0.071(6) Uani 1 1 d . . .
N25 N 0.0137(7) 0.2525(7) 0.1085(17) 0.078(6) Uani 1 1 d . . .
N26 N 0.0878(5) 0.1513(6) 0.1455(12) 0.056(4) Uani 1 1 d . . .
N27 N 0.0814(7) 0.2523(7) 0.3213(14) 0.074(5) Uani 1 1 d . U .
N28 N -0.0424(10) 0.2646(10) 0.326(2) 0.121(12) Uani 1 1 d . . .
N41 N 0.1442(8) -0.1845(8) 0.4358(16) 0.094(8) Uani 1 1 d D . .
N42 N 0.0846(7) -0.1772(9) 0.5708(16) 0.085(7) Uani 1 1 d D . .
N43 N 0.1491(6) -0.1163(7) 0.5689(16) 0.079(7) Uani 1 1 d D . .
N51 N 0.0781(11) -0.1092(13) -0.010(2) 0.126(5) Uani 1 1 d D U .
N52 N 0.0990(10) -0.2047(13) -0.007(2) 0.126(5) Uani 1 1 d D U .
N53 N 0.1627(11) -0.1423(10) -0.019(2) 0.123(5) Uani 1 1 d D U .
N61 N 0.1219(11) 0.1785(12) -0.017(2) 0.117(6) Uani 1 1 d D U .
N62 N 0.0949(11) 0.0847(11) -0.016(2) 0.121(5) Uani 1 1 d D U .
N63 N 0.1843(12) 0.1094(11) -0.011(2) 0.122(6) Uani 1 1 d D U .
N71 N 0.0987(12) 0.3588(15) 0.254(3) 0.155(7) Uani 1 1 d D U .
N72 N 0.1503(11) 0.3628(13) 0.402(3) 0.155(7) Uani 1 1 d D U .
N73 N 0.0648(13) 0.3324(14) 0.422(3) 0.153(7) Uani 1 1 d D U .
N81 N 0.1044(8) 0.1604(9) 0.5805(16) 0.092(4) Uani 1 1 d D U .
N82 N 0.1617(8) 0.1552(9) 0.4468(17) 0.086(4) Uani 1 1 d . U .
N83 N 0.1610(8) 0.0896(9) 0.5763(15) 0.088(4) Uani 1 1 d D U .
N91 N 0.3313(8) 0.0620(10) 0.233(2) 0.119(5) Uani 1 1 d D U .
N92 N 0.3177(8) 0.0148(12) 0.395(2) 0.121(5) Uani 1 1 d D U .
N93 N 0.3452(8) 0.1118(11) 0.390(2) 0.115(5) Uani 1 1 d D U .
C1 C 0.0388(9) -0.0463(10) 0.5892(16) 0.075(7) Uani 1 1 d . . .
C2 C 0.0411(9) 0.0431(11) 0.586(2) 0.086(9) Uani 1 1 d . . .
C3 C 0.0574(11) -0.0081(11) 0.732(2) 0.089(8) Uani 1 1 d . . .
C4 C -0.0032(13) -0.0617(10) 0.730(2) 0.111(11) Uani 1 1 d D U .
C5 C 0.0960(8) -0.0091(10) 0.2393(15) 0.071(6) Uani 1 1 d . . .
C6 C 0.1376(7) -0.0543(7) 0.3572(13) 0.052(4) Uani 1 1 d . U .
C7 C 0.1440(8) -0.0768(9) 0.1868(17) 0.068(6) Uani 1 1 d . U .
C8 C 0.2074(6) -0.0629(6) 0.3007(12) 0.045(4) Uani 1 1 d . U .
C9 C 0.1992(9) -0.0185(9) 0.156(2) 0.089(9) Uani 1 1 d . . .
C10 C 0.1511(7) 0.0470(8) 0.1842(14) 0.063(6) Uani 1 1 d . . .
C11 C 0.2138(6) 0.0285(6) 0.3003(12) 0.045(4) Uani 1 1 d . U .
C12 C 0.1425(6) 0.0285(6) 0.3607(13) 0.049(4) Uani 1 1 d . U .
C13 C 0.2075(6) 0.1926(6) 0.1734(13) 0.048(4) Uani 1 1 d . U .
C14 C 0.2673(8) 0.1707(10) 0.2718(19) 0.073(6) Uani 1 1 d . U .
C15 C 0.2798(9) 0.2065(7) 0.112(2) 0.077(8) Uani 1 1 d . . .
C16 C 0.2299(7) 0.2763(7) 0.1211(15) 0.058(5) Uani 1 1 d . U .
C17 C 0.3180(8) 0.2444(10) 0.239(2) 0.078(7) Uani 1 1 d . . .
C18 C 0.2636(7) 0.3132(7) 0.2450(15) 0.060(5) Uani 1 1 d . U .
C19 C 0.2557(8) 0.2485(9) 0.3570(19) 0.071(6) Uani 1 1 d . U .
C20 C 0.1934(7) 0.2616(7) 0.2756(18) 0.066(6) Uani 1 1 d . . .
C21 C 0.0490(7) 0.1455(8) 0.3612(16) 0.063(5) Uani 1 1 d . . .
C22 C 0.0300(8) -0.1559(8) 0.3544(17) 0.069(6) Uani 1 1 d . U .
C23 C 0.0064(5) 0.1034(5) 0.2419(12) 0.044(3) Uani 1 1 d . U .
C24 C 0.0438(7) -0.1642(8) 0.1901(18) 0.071(7) Uani 1 1 d . . .
C25 C 0.0141(8) 0.2306(8) 0.1616(16) 0.066(5) Uani 1 1 d . U .
C26 C 0.0625(7) 0.1586(7) 0.1837(15) 0.054(5) Uani 1 1 d . . .
C27 C 0.0567(6) 0.2257(6) 0.3055(11) 0.043(4) Uani 1 1 d . U .
C28 C -0.0230(7) 0.2359(7) 0.3094(14) 0.056(5) Uani 1 1 d . U .
C41 C 0.1273(14) -0.2265(11) 0.473(3) 0.19(3) Uani 1 1 d D . .
H41A H 0.1496 -0.2414 0.5055 0.223 Uiso 1 1 calc R U .
H41B H 0.1196 -0.2475 0.4274 0.223 Uiso 1 1 calc R U .
C42 C 0.0908(16) -0.2215(14) 0.529(3) 0.148(18) Uani 1 1 d D U .
H42A H 0.0658 -0.2282 0.4958 0.178 Uiso 1 1 calc R U .
H42B H 0.0928 -0.2452 0.5729 0.178 Uiso 1 1 calc R U .
C43 C 0.1056(15) -0.1741(18) 0.653(3) 0.141(17) Uani 1 1 d D . .
H43A H 0.12 -0.2031 0.6659 0.169 Uiso 1 1 calc R U .
H43B H 0.085 -0.1686 0.6979 0.169 Uiso 1 1 calc R U .
C44 C 0.137(2) -0.135(2) 0.651(3) 0.19(3) Uani 1 1 d D U .
H44A H 0.1251 -0.1096 0.6842 0.233 Uiso 1 1 calc R U .
H44B H 0.1619 -0.1455 0.6797 0.233 Uiso 1 1 calc R U .
C45 C 0.1869(10) -0.1358(14) 0.541(2) 0.114(12) Uani 1 1 d D U .
H45A H 0.2004 -0.1505 0.5893 0.137 Uiso 1 1 calc R U .
H45B H 0.2051 -0.1106 0.5224 0.137 Uiso 1 1 calc R U .
C46 C 0.1850(7) -0.1706(12) 0.471(3) 0.117(14) Uani 1 1 d D . .
H46A H 0.2017 -0.1586 0.424 0.14 Uiso 1 1 calc R U .
H46B H 0.1988 -0.1986 0.4909 0.14 Uiso 1 1 calc R U .
C47 C 0.1437(12) -0.1921(10) 0.3483(19) 0.101(11) Uani 1 1 d D . .
H47A H 0.1151 -0.1924 0.3284 0.152 Uiso 1 1 calc R U .
H47B H 0.1567 -0.2215 0.3359 0.152 Uiso 1 1 calc R U .
H47C H 0.159 -0.1676 0.3202 0.152 Uiso 1 1 calc R U .
C48 C 0.0401(8) -0.1796(11) 0.580(2) 0.091(8) Uani 1 1 d D U .
H48A H 0.0314 -0.1594 0.6256 0.137 Uiso 1 1 calc R U .
H48B H 0.032 -0.211 0.5929 0.137 Uiso 1 1 calc R U .
H48C H 0.0269 -0.1699 0.528 0.137 Uiso 1 1 calc R U .
C49 C 0.1548(14) -0.0680(9) 0.585(3) 0.134(18) Uani 1 1 d D . .
H49A H 0.1473 -0.0506 0.5348 0.2 Uiso 1 1 calc R U .
H49B H 0.1837 -0.0621 0.5989 0.2 Uiso 1 1 calc R U .
H49C H 0.1371 -0.0586 0.6314 0.2 Uiso 1 1 calc R U .
C51 C 0.0535(15) -0.1415(13) -0.062(3) 0.135(6) Uani 1 1 d D U .
H51A H 0.0603 -0.1359 -0.1209 0.162 Uiso 1 1 calc R U .
H51B H 0.0239 -0.134 -0.0541 0.162 Uiso 1 1 calc R U .
C52 C 0.0590(10) -0.1922(14) -0.044(3) 0.136(6) Uani 1 1 d D U .
H52A H 0.0366 -0.2023 -0.0067 0.163 Uiso 1 1 calc DR U .
H52B H 0.0559 -0.209 -0.0977 0.163 Uiso 1 1 calc R U .
C53 C 0.1315(11) -0.2157(16) -0.069(3) 0.126(6) Uani 1 1 d D U .
H53A H 0.1379 -0.2487 -0.0665 0.151 Uiso 1 1 calc R U .
H53B H 0.1214 -0.2086 -0.1257 0.151 Uiso 1 1 calc R U .
C54 C 0.1681(15) -0.1901(12) -0.052(3) 0.125(6) Uani 1 1 d D U .
H54A H 0.1841 -0.1881 -0.1048 0.149 Uiso 1 1 calc R U .
H54B H 0.1849 -0.2075 -0.0119 0.149 Uiso 1 1 calc R U .
C55 C 0.1511(12) -0.1016(14) -0.071(3) 0.125(6) Uani 1 1 d D U .
H55A H 0.1694 -0.076 -0.0541 0.15 Uiso 1 1 calc R U .
H55B H 0.1573 -0.1089 -0.1295 0.15 Uiso 1 1 calc R U .
C56 C 0.1075(11) -0.0850(15) -0.066(3) 0.128(6) Uani 1 1 d D U .
H56A H 0.1081 -0.0525 -0.0492 0.153 Uiso 1 1 calc R U .
H56B H 0.0959 -0.0861 -0.1233 0.153 Uiso 1 1 calc R U .
C57 C 0.0508(8) -0.0805(8) 0.033(2) 0.075(7) Uani 1 1 d . . .
H57A H 0.0626 -0.0498 0.0371 0.113 Uiso 1 1 calc R U .
H57B H 0.0462 -0.0924 0.0898 0.113 Uiso 1 1 calc R U .
H57C H 0.0244 -0.0791 0.0035 0.113 Uiso 1 1 calc R U .
C58 C 0.0870(17) -0.2469(16) 0.031(4) 0.16(2) Uani 1 1 d D U .
H58A H 0.0599 -0.2434 0.0571 0.236 Uiso 1 1 calc DR U .
H58B H 0.1074 -0.2555 0.0733 0.236 Uiso 1 1 calc R U .
H58C H 0.0856 -0.2707 -0.0119 0.236 Uiso 1 1 calc R U .
C59 C 0.2001(11) -0.1295(14) 0.019(4) 0.15(2) Uani 1 1 d D . .
H59A H 0.1948 -0.1059 0.061 0.222 Uiso 1 1 calc R U .
H59B H 0.2189 -0.1174 -0.0236 0.222 Uiso 1 1 calc R U .
H59C H 0.2127 -0.1562 0.0457 0.222 Uiso 1 1 calc R U .
C61 C 0.0835(13) 0.1635(14) -0.059(3) 0.125(6) Uani 1 1 d D U .
H61A H 0.0898 0.1609 -0.1195 0.151 Uiso 1 1 calc R U .
H61B H 0.0631 0.1884 -0.0532 0.151 Uiso 1 1 calc R U .
C62 C 0.0620(12) 0.1187(12) -0.033(3) 0.127(6) Uani 1 1 d D U .
H62A H 0.0452 0.1238 0.0182 0.153 Uiso 1 1 calc R U .
H62B H 0.0436 0.1077 -0.0776 0.153 Uiso 1 1 calc R U .
C63 C 0.1262(11) 0.0496(14) -0.038(3) 0.128(6) Uani 1 1 d D U .
H63A H 0.1162 0.032 -0.0863 0.153 Uiso 1 1 calc R U .
H63B H 0.129 0.0281 0.0098 0.153 Uiso 1 1 calc DR U .
C64 C 0.1679(13) 0.0688(14) -0.058(3) 0.128(6) Uani 1 1 d D U .
H64A H 0.1678 0.0768 -0.1178 0.153 Uiso 1 1 calc R U .
H64B H 0.1881 0.0438 -0.0506 0.153 Uiso 1 1 calc R U .
C65 C 0.1975(15) 0.1450(19) -0.070(4) 0.17(2) Uani 1 1 d D U .
H65A H 0.2045 0.1322 -0.1258 0.207 Uiso 1 1 calc R U .
H65B H 0.2212 0.1628 -0.0487 0.207 Uiso 1 1 calc R U .
C66 C 0.1581(16) 0.173(2) -0.072(3) 0.18(2) Uani 1 1 d D U .
H66A H 0.1681 0.2043 -0.0801 0.214 Uiso 1 1 calc R U .
H66B H 0.1455 0.1641 -0.1263 0.214 Uiso 1 1 calc R U .
C67 C 0.1159(19) 0.2241(11) 0.014(3) 0.17(2) Uani 1 1 d D . .
H67A H 0.0919 0.2246 0.0518 0.248 Uiso 1 1 calc R U .
H67B H 0.1111 0.2448 -0.0325 0.248 Uiso 1 1 calc R U .
H67C H 0.1405 0.2338 0.0451 0.248 Uiso 1 1 calc R U .
C68 C 0.0676(13) 0.0557(15) 0.031(3) 0.127(11) Uani 1 1 d D U .
H68A H 0.0752 0.0238 0.0219 0.191 Uiso 1 1 calc DR U .
H68B H 0.0391 0.0607 0.0127 0.191 Uiso 1 1 calc R U .
H68C H 0.07 0.063 0.0906 0.191 Uiso 1 1 calc R U .
C69 C 0.2207(8) 0.0942(10) 0.032(2) 0.092(10) Uani 1 1 d . . .
H69A H 0.2312 0.119 0.0671 0.138 Uiso 1 1 calc R U .
H69B H 0.2418 0.0855 -0.0087 0.138 Uiso 1 1 calc R U .
H69C H 0.2138 0.0679 0.067 0.138 Uiso 1 1 calc R U .
C71 C 0.1317(14) 0.3921(18) 0.236(3) 0.159(7) Uani 1 1 d D U .
H71A H 0.121 0.4236 0.2297 0.191 Uiso 1 1 calc R U .
H71B H 0.1484 0.3836 0.1868 0.191 Uiso 1 1 calc R U .
C72 C 0.1544(16) 0.3852(19) 0.317(3) 0.157(7) Uani 1 1 d D U .
H72A H 0.161 0.417 0.3326 0.188 Uiso 1 1 calc R U .
H72B H 0.1809 0.3724 0.297 0.188 Uiso 1 1 calc R U .
C73 C 0.1257(14) 0.3820(19) 0.472(3) 0.158(8) Uani 1 1 d D U .
H73A H 0.1218 0.4151 0.4618 0.19 Uiso 1 1 calc R U .
H73B H 0.142 0.3787 0.5238 0.19 Uiso 1 1 calc R U .
C74 C 0.0842(14) 0.3612(19) 0.486(3) 0.156(8) Uani 1 1 d D U .
H74A H 0.0862 0.3426 0.5375 0.187 Uiso 1 1 calc R U .
H74B H 0.0648 0.3865 0.4982 0.187 Uiso 1 1 calc R U .
C75 C 0.0434(16) 0.3580(19) 0.355(3) 0.155(7) Uani 1 1 d D U .
H75A H 0.0409 0.3894 0.3776 0.186 Uiso 1 1 calc R U .
H75B H 0.015 0.3455 0.355 0.186 Uiso 1 1 calc R U .
C76 C 0.0541(13) 0.364(2) 0.265(3) 0.157(7) Uani 1 1 d D U .
H76A H 0.0393 0.3414 0.2309 0.189 Uiso 1 1 calc DR U .
H76B H 0.0456 0.395 0.2462 0.189 Uiso 1 1 calc R U .
C77 C 0.0962(16) 0.3339(17) 0.178(3) 0.150(13) Uani 1 1 d D U .
H77A H 0.124 0.3287 0.1564 0.225 Uiso 1 1 calc R U .
H77B H 0.0801 0.3514 0.1375 0.225 Uiso 1 1 calc R U .
H77C H 0.0826 0.3046 0.1884 0.225 Uiso 1 1 calc DR U .
C78 C 0.1919(10) 0.3504(16) 0.427(3) 0.14(2) Uani 1 1 d D . .
H78A H 0.191 0.3218 0.4589 0.209 Uiso 1 1 calc R U .
H78B H 0.2033 0.3746 0.4626 0.209 Uiso 1 1 calc R U .
H78C H 0.2093 0.3464 0.3779 0.209 Uiso 1 1 calc R U .
C79 C 0.0411(10) 0.2993(13) 0.470(3) 0.106(11) Uani 1 1 d D . .
H79A H 0.0445 0.2689 0.4458 0.159 Uiso 1 1 calc R U .
H79B H 0.0118 0.3077 0.4694 0.159 Uiso 1 1 calc R U .
H79C H 0.051 0.2991 0.528 0.159 Uiso 1 1 calc R U .
C81 C 0.1209(10) 0.2050(11) 0.5409(19) 0.101(5) Uani 1 1 d D U .
H81A H 0.098 0.2207 0.5119 0.121 Uiso 1 1 calc DR U .
H81B H 0.1309 0.2255 0.5858 0.121 Uiso 1 1 calc R U .
C82 C 0.1545(11) 0.1970(12) 0.481(2) 0.098(5) Uani 1 1 d D U .
H82A H 0.1503 0.2186 0.4346 0.118 Uiso 1 1 calc R U .
H82B H 0.1804 0.2063 0.5096 0.118 Uiso 1 1 calc R U .
C83 C 0.2008(9) 0.1350(11) 0.477(2) 0.084(5) Uani 1 1 d . U .
H83A H 0.2146 0.1195 0.4299 0.1 Uiso 1 1 calc R U .
H83B H 0.2192 0.16 0.4958 0.1 Uiso 1 1 calc R U .
C84 C 0.1964(9) 0.1037(11) 0.5430(19) 0.090(5) Uani 1 1 d D U .
H84A H 0.2109 0.0757 0.5248 0.108 Uiso 1 1 calc DR U .
H84B H 0.2127 0.1163 0.5899 0.108 Uiso 1 1 calc R U .
C85 C 0.1495(10) 0.1079(10) 0.6584(17) 0.102(5) Uani 1 1 d D U .
H85A H 0.1748 0.1114 0.6924 0.122 Uiso 1 1 calc DR U .
H85B H 0.1314 0.0856 0.6869 0.122 Uiso 1 1 calc R U .
C86 C 0.1279(10) 0.1525(10) 0.6546(17) 0.096(5) Uani 1 1 d D U .
H86A H 0.1091 0.1548 0.7032 0.115 Uiso 1 1 calc R U .
H86B H 0.1487 0.1771 0.6599 0.115 Uiso 1 1 calc DR U .
C87 C 0.0596(9) 0.1717(10) 0.598(2) 0.085(8) Uani 1 1 d . . .
H87A H 0.0447 0.174 0.5446 0.128 Uiso 1 1 calc R U .
H87B H 0.0579 0.2008 0.6274 0.128 Uiso 1 1 calc R U .
H87C H 0.0473 0.1475 0.6317 0.128 Uiso 1 1 calc R U .
C88 C 0.1624(9) 0.1504(10) 0.3544(18) 0.079(7) Uani 1 1 d . . .
H88A H 0.1791 0.1238 0.3391 0.118 Uiso 1 1 calc R U .
H88B H 0.1744 0.1778 0.3294 0.118 Uiso 1 1 calc R U .
H88C H 0.1342 0.1463 0.3338 0.118 Uiso 1 1 calc R U .
C89 C 0.1603(10) 0.0402(8) 0.591(2) 0.084(8) Uani 1 1 d . . .
H89A H 0.1415 0.0333 0.637 0.126 Uiso 1 1 calc R U .
H89B H 0.1882 0.0297 0.6049 0.126 Uiso 1 1 calc R U .
H89C H 0.1508 0.0246 0.5402 0.126 Uiso 1 1 calc R U .
C91 C 0.3526(10) 0.0183(12) 0.250(3) 0.121(6) Uani 1 1 d D U .
H91A H 0.3803 0.024 0.2747 0.146 Uiso 1 1 calc R U .
H91B H 0.3559 0.0003 0.1987 0.146 Uiso 1 1 calc R U .
C92 C 0.3254(11) -0.0062(14) 0.312(2) 0.122(6) Uani 1 1 d D U .
H92A H 0.2983 -0.011 0.2845 0.147 Uiso 1 1 calc R U .
H92B H 0.3376 -0.0367 0.3212 0.147 Uiso 1 1 calc R U .
C93 C 0.3563(10) 0.0305(12) 0.433(3) 0.119(7) Uani 1 1 d D U .
H93A H 0.3793 0.0251 0.3938 0.143 Uiso 1 1 calc R U .
H93B H 0.3617 0.0119 0.4839 0.143 Uiso 1 1 calc R U .
C94 C 0.3561(11) 0.0805(12) 0.458(3) 0.120(7) Uani 1 1 d D U .
H94A H 0.3362 0.0848 0.5041 0.144 Uiso 1 1 calc R U .
H94B H 0.3838 0.0888 0.4789 0.144 Uiso 1 1 calc R U .
C95 C 0.3768(10) 0.1084(16) 0.324(2) 0.121(6) Uani 1 1 d D U .
H95A H 0.3971 0.0851 0.3418 0.145 Uiso 1 1 calc R U .
H95B H 0.3916 0.1379 0.3219 0.145 Uiso 1 1 calc R U .
C96 C 0.3636(10) 0.0967(13) 0.235(2) 0.124(6) Uani 1 1 d D U .
H96A H 0.3534 0.1247 0.2075 0.148 Uiso 1 1 calc R U .
H96B H 0.3878 0.0856 0.2037 0.148 Uiso 1 1 calc R U .
C97 C 0.3071(11) 0.0606(13) 0.158(3) 0.127(16) Uani 1 1 d D . .
H97A H 0.291 0.0323 0.1563 0.19 Uiso 1 1 calc R U .
H97B H 0.3255 0.0617 0.1092 0.19 Uiso 1 1 calc R U .
H97C H 0.2883 0.0868 0.1564 0.19 Uiso 1 1 calc R U .
C98 C 0.2878(11) -0.0050(15) 0.449(3) 0.130(11) Uani 1 1 d D U .
H98A H 0.29 0.0088 0.5045 0.195 Uiso 1 1 calc R U .
H98B H 0.2927 -0.0379 0.4531 0.195 Uiso 1 1 calc R U .
H98C H 0.2601 0.0004 0.4264 0.195 Uiso 1 1 calc R U .
C99 C 0.3388(12) 0.1558(12) 0.424(2) 0.111(13) Uani 1 1 d D . .
H99A H 0.3444 0.179 0.3818 0.167 Uiso 1 1 calc R U .
H99B H 0.3574 0.1603 0.4718 0.167 Uiso 1 1 calc R U .
H99C H 0.3101 0.1585 0.4433 0.167 Uiso 1 1 calc R U .
W5 W 0.5 0 0.4121(3) 0.1335(11) Uani 1 2 d DS T P
N29 N 0.5802(9) 0.0636(11) 0.352(4) 0.16(2) Uani 1 1 d D . .
N30 N 0.454(2) 0.050(2) 0.254(4) 0.26(3) Uani 1 1 d D U .
N31 N 0.4683(12) 0.1033(9) 0.478(3) 0.140(15) Uani 1 1 d D . .
N32 N 0.4360(11) -0.0120(12) 0.568(2) 0.127(12) Uani 1 1 d D . .
C29 C 0.5514(8) 0.0417(11) 0.368(3) 0.110(11) Uani 1 1 d D U .
C30 C 0.4749(19) 0.034(2) 0.305(3) 0.16(2) Uani 1 1 d D U .
C31 C 0.4784(11) 0.0663(9) 0.457(3) 0.106(10) Uani 1 1 d D U .
C32 C 0.4593(11) -0.0059(13) 0.517(2) 0.108(11) Uani 1 1 d D U .

loop_
_atom_site_aniso_label
_atom_site_aniso_U_11
_atom_site_aniso_U_22
_atom_site_aniso_U_33
_atom_site_aniso_U_23
_atom_site_aniso_U_13
_atom_site_aniso_U_12
W1 0.0699(9) 0.1049(11) 0.0630(8) 0 0 0.0056(8)
W2 0.0292(3) 0.0766(5) 0.0699(5) -0.0012(4) 0.0028(3) -0.0029(3)
W3 0.0409(4) 0.0812(6) 0.0831(7) 0.0067(5) 0.0017(4) -0.0123(4)
W4 0.0370(4) 0.0708(5) 0.0690(5) 0.0038(4) -0.0042(4) -0.0022(3)
Cu4 0.0264(14) 0.075(2) 0.070(2) 0 0 -0.0075(13)
Cu3 0.0446(14) 0.0833(18) 0.082(2) 0.0175(16) -0.0130(13) -0.0012(13)
Cu6 0.0518(15) 0.095(2) 0.084(2) -0.0215(17) 0.0229(15) -0.0035(15)
Cu2 0.0519(15) 0.097(2) 0.0483(15) 0.0028(14) 0.0020(12) -0.0041(14)
Ni2 0.0519(15) 0.097(2) 0.0483(15) 0.0028(14) 0.0020(12) -0.0041(14)
Cu7 0.0324(12) 0.0783(18) 0.119(3) 0.0085(18) -0.0112(14) -0.0038(12)
Cu1 0.0421(13) 0.0797(17) 0.0530(14) 0.0006(12) -0.0006(11) -0.0053(12)
Cu5 0.0490(16) 0.081(2) 0.145(4) -0.019(2) 0.0008(19) -0.0063(15)
Ni1 0.0421(13) 0.0797(17) 0.0530(14) 0.0006(12) -0.0006(11) -0.0053(12)
O1 0.18(4) 0.11(2) 0.066(17) 0 0 -0.04(3)
N1 0.058(11) 0.098(15) 0.077(14) -0.025(12) -0.003(10) 0.022(11)
N2 0.074(12) 0.068(11) 0.052(10) -0.019(9) -0.001(9) 0.009(10)
N3 0.066(15) 0.17(3) 0.089(17) 0.00(2) -0.016(13) -0.022(17)
N4 0.101(19) 0.091(16) 0.15(3) 0.004(18) -0.05(2) 0.002(16)
N5 0.028(8) 0.063(9) 0.095(13) -0.022(9) -0.007(8) -0.012(7)
N6 0.038(9) 0.087(13) 0.080(13) -0.014(11) -0.004(9) 0.014(9)
N7 0.066(12) 0.047(8) 0.089(14) -0.002(9) 0.036(10) -0.024(9)
N8 0.068(12) 0.033(7) 0.14(2) -0.001(9) -0.013(13) 0.009(8)
N9 0.13(2) 0.087(16) 0.095(18) -0.036(14) 0.026(18) -0.018(16)
N10 0.028(7) 0.064(10) 0.067(11) -0.005(9) 0.003(7) -0.009(7)
N11 0.035(7) 0.066(8) 0.091(10) -0.012(8) -0.014(7) -0.013(7)
N12 0.035(9) 0.111(17) 0.084(14) 0.014(13) 0.001(9) -0.027(10)
N13 0.073(12) 0.077(11) 0.054(11) -0.006(9) -0.005(9) 0.010(10)
N14 0.035(9) 0.081(13) 0.110(18) 0.024(12) 0.003(10) -0.010(9)
N15 0.091(18) 0.086(15) 0.12(2) -0.034(16) 0.042(17) -0.014(14)
N16 0.11(2) 0.12(2) 0.13(3) 0.02(2) 0.01(2) -0.02(2)
N17 0.045(10) 0.056(9) 0.16(3) 0.003(13) 0.014(13) 0.002(8)
N18 0.081(6) 0.081(6) 0.081(6) 0.0000(7) 0.0000(7) -0.0001(7)
N19 0.076(17) 0.096(19) 0.20(4) 0.03(2) 0.01(2) -0.018(15)
N20 0.064(14) 0.091(15) 0.110(19) -0.003(14) -0.005(13) -0.044(13)
N21 0.054(10) 0.061(9) 0.069(11) 0.003(8) -0.025(9) -0.038(8)
N22 0.053(10) 0.059(10) 0.084(14) 0.017(9) -0.015(10) 0.000(8)
N23 0.033(8) 0.091(13) 0.075(11) 0.011(11) 0.000(8) 0.001(8)
N24 0.090(15) 0.051(8) 0.073(13) -0.010(8) 0.027(11) -0.014(9)
N25 0.063(12) 0.061(10) 0.109(17) -0.005(11) -0.014(12) -0.012(10)
N26 0.040(9) 0.058(9) 0.069(11) 0.011(8) -0.003(8) -0.004(7)
N27 0.079(10) 0.061(8) 0.081(10) 0.018(8) 0.001(9) -0.036(8)
N28 0.13(2) 0.11(2) 0.12(2) 0.043(18) 0.021(19) 0.08(2)
N41 0.099(19) 0.084(15) 0.098(19) 0.015(14) -0.021(15) 0.005(14)
N42 0.066(13) 0.104(17) 0.084(16) 0.020(14) -0.010(11) -0.003(12)
N43 0.064(12) 0.074(12) 0.099(16) -0.032(11) -0.010(11) 0.038(10)
N51 0.120(12) 0.134(11) 0.125(12) -0.007(10) 0.007(10) 0.021(10)
N52 0.118(12) 0.134(11) 0.126(12) -0.006(10) 0.013(10) 0.022(10)
N53 0.115(11) 0.130(11) 0.124(11) -0.009(9) 0.011(10) 0.021(10)
N61 0.134(14) 0.121(13) 0.098(12) 0.000(11) 0.005(11) 0.002(12)
N62 0.134(13) 0.126(11) 0.103(11) -0.008(9) 0.004(10) -0.002(10)
N63 0.134(14) 0.126(13) 0.105(12) -0.005(11) 0.012(11) -0.011(12)
N71 0.126(12) 0.154(12) 0.186(14) -0.029(12) 0.009(12) 0.001(10)
N72 0.124(12) 0.155(12) 0.188(15) -0.032(12) 0.006(12) 0.003(10)
N73 0.122(12) 0.152(12) 0.185(15) -0.030(12) 0.007(12) 0.005(11)
N81 0.085(8) 0.094(8) 0.096(8) 0.007(7) 0.003(7) 0.005(7)
N82 0.079(8) 0.086(7) 0.094(8) 0.011(7) 0.005(7) -0.004(7)
N83 0.079(8) 0.090(8) 0.096(8) 0.010(7) -0.002(7) 0.002(7)
N91 0.062(7) 0.135(11) 0.159(12) 0.003(10) -0.011(8) 0.000(7)
N92 0.070(8) 0.135(11) 0.159(13) -0.001(11) -0.012(9) 0.005(8)
N93 0.055(8) 0.133(11) 0.158(13) 0.003(11) -0.023(9) 0.006(8)
C1 0.078(16) 0.088(16) 0.058(14) -0.011(12) 0.022(12) -0.029(14)
C2 0.066(15) 0.101(19) 0.09(2) 0.051(17) 0.017(15) -0.005(14)
C3 0.09(2) 0.096(19) 0.078(17) -0.013(16) 0.016(17) -0.004(16)
C4 0.098(14) 0.130(15) 0.104(15) -0.003(12) 0.002(12) 0.010(12)
C5 0.059(14) 0.096(17) 0.057(12) 0.004(12) 0.015(11) -0.010(12)
C6 0.052(4) 0.052(4) 0.052(4) -0.0001(7) 0.0000(7) 0.0001(7)
C7 0.068(6) 0.068(6) 0.068(6) -0.0001(7) -0.0001(7) 0.0000(7)
C8 0.045(4) 0.044(4) 0.046(4) -0.0005(14) -0.0004(14) 0.0007(14)
C9 0.079(17) 0.060(12) 0.13(3) -0.046(15) 0.021(17) -0.020(13)
C10 0.068(14) 0.066(12) 0.055(12) 0.002(10) -0.033(10) -0.043(11)
C11 0.045(4) 0.045(4) 0.045(4) 0.0003(14) -0.0005(14) -0.0013(14)
C12 0.044(6) 0.051(6) 0.050(7) 0.016(5) -0.007(5) 0.014(5)
C13 0.048(4) 0.048(4) 0.048(4) 0.0002(7) -0.0001(7) -0.0004(7)
C14 0.060(10) 0.084(11) 0.077(11) -0.011(10) -0.001(9) -0.011(9)
C15 0.076(16) 0.043(9) 0.11(2) 0.015(12) -0.033(15) 0.020(11)
C16 0.058(5) 0.058(5) 0.058(5) 0.0000(7) 0.0000(7) -0.0001(7)
C17 0.055(13) 0.085(16) 0.094(19) 0.013(15) 0.002(13) 0.003(12)
C18 0.060(5) 0.060(5) 0.060(5) 0.0000(7) 0.0001(7) -0.0003(7)
C19 0.053(10) 0.079(11) 0.082(11) 0.002(9) -0.001(9) -0.022(9)
C20 0.044(11) 0.045(9) 0.109(19) -0.008(11) 0.028(12) -0.025(9)
C21 0.052(12) 0.074(14) 0.063(14) -0.010(11) -0.007(11) 0.006(10)
C22 0.076(11) 0.055(8) 0.077(11) 0.029(8) 0.025(9) -0.013(8)
C23 0.037(6) 0.031(5) 0.063(7) -0.008(5) 0.003(5) -0.022(5)
C24 0.055(12) 0.065(12) 0.094(18) -0.033(12) 0.023(12) -0.040(11)
C25 0.066(5) 0.066(5) 0.066(5) -0.0003(14) -0.0002(14) -0.0001(14)
C26 0.047(11) 0.043(9) 0.072(14) 0.010(9) -0.002(10) 0.011(8)
C27 0.043(4) 0.042(4) 0.043(4) 0.0004(14) -0.0004(14) -0.0004(14)
C28 0.056(5) 0.056(5) 0.057(5) 0.0005(14) -0.0004(14) 0.0008(14)
C41 0.28(8) 0.066(17) 0.21(6) -0.01(3) 0.07(6) -0.06(3)
C42 0.148(19) 0.147(18) 0.148(19) -0.001(7) 0.002(7) 0.003(7)
C43 0.11(3) 0.17(4) 0.14(4) 0.02(3) -0.01(3) -0.03(3)
C44 0.20(3) 0.19(3) 0.19(3) 0.003(14) -0.007(14) -0.006(14)
C45 0.113(13) 0.114(13) 0.114(13) -0.001(7) -0.001(7) 0.000(7)
C46 0.045(14) 0.12(3) 0.18(4) 0.01(3) 0.001(19) 0.016(16)
C47 0.10(2) 0.076(16) 0.12(3) 0.024(18) -0.02(2) 0.023(17)
C48 0.078(12) 0.090(12) 0.105(14) -0.005(11) -0.003(11) -0.022(10)
C49 0.15(4) 0.10(2) 0.15(4) 0.03(2) -0.09(3) -0.04(2)
C51 0.130(13) 0.144(13) 0.131(13) -0.009(11) 0.003(11) 0.019(12)
C52 0.132(13) 0.143(13) 0.132(13) -0.010(11) 0.004(11) 0.018(12)
C53 0.121(13) 0.129(13) 0.126(13) -0.013(11) 0.014(11) 0.022(11)
C54 0.117(13) 0.130(13) 0.127(13) -0.007(11) 0.015(11) 0.019(11)
C55 0.120(13) 0.131(13) 0.123(13) -0.007(11) 0.008(11) 0.018(11)
C56 0.121(13) 0.136(13) 0.127(13) -0.003(11) 0.009(11) 0.022(11)
C57 0.067(15) 0.053(11) 0.11(2) -0.005(12) -0.030(14) 0.005(11)
C58 0.15(3) 0.16(3) 0.17(3) -0.02(2) 0.01(2) 0.01(2)
C59 0.09(3) 0.09(2) 0.26(6) -0.06(3) 0.06(3) -0.03(2)
C61 0.137(15) 0.130(13) 0.109(12) -0.001(11) 0.001(11) 0.006(12)
C62 0.141(15) 0.131(13) 0.110(12) -0.003(11) 0.000(12) 0.001(12)
C63 0.139(15) 0.132(13) 0.111(12) -0.010(11) 0.007(12) -0.007(12)
C64 0.140(15) 0.130(13) 0.113(13) -0.007(11) 0.009(12) -0.007(12)
C65 0.15(4) 0.20(4) 0.17(4) 0.11(4) -0.02(3) -0.01(4)
C66 0.22(5) 0.19(5) 0.12(3) 0.05(3) 0.02(4) -0.03(4)
C67 0.20(6) 0.11(3) 0.19(5) 0.07(3) 0.07(5) 0.01(3)
C68 0.14(2) 0.13(2) 0.12(2) -0.022(19) 0.01(2) 0.01(2)
C69 0.054(14) 0.082(17) 0.14(3) 0.019(18) 0.041(17) 0.000(13)
C71 0.132(13) 0.156(13) 0.188(16) -0.031(13) 0.008(13) -0.002(12)
C72 0.126(13) 0.154(14) 0.190(16) -0.029(13) 0.007(13) 0.001(12)
C73 0.125(13) 0.160(14) 0.189(16) -0.034(13) 0.007(13) 0.003(12)
C74 0.123(13) 0.157(14) 0.188(16) -0.033(13) 0.008(13) 0.004(12)
C75 0.128(12) 0.154(13) 0.183(15) -0.028(12) 0.007(12) 0.003(11)
C76 0.129(13) 0.156(13) 0.187(15) -0.029(13) 0.006(13) 0.006(12)
C77 0.12(2) 0.14(2) 0.19(3) 0.00(2) 0.02(2) 0.00(2)
C78 0.065(19) 0.15(4) 0.20(5) -0.09(4) -0.02(2) 0.01(2)
C79 0.075(19) 0.12(3) 0.13(3) 0.00(2) 0.006(19) 0.034(19)
C81 0.091(10) 0.101(9) 0.109(10) 0.000(9) 0.006(9) -0.001(9)
C82 0.097(10) 0.096(9) 0.101(10) 0.002(9) 0.011(9) 0.000(9)
C83 0.069(9) 0.082(9) 0.099(10) 0.015(8) 0.000(8) -0.001(8)
C84 0.075(9) 0.089(9) 0.105(10) 0.016(9) -0.002(9) 0.002(8)
C85 0.096(10) 0.109(10) 0.100(10) 0.011(9) -0.003(9) 0.006(9)
C86 0.087(10) 0.102(10) 0.099(10) 0.007(9) 0.000(9) 0.012(9)
C87 0.072(16) 0.076(15) 0.11(2) 0.016(15) 0.003(16) 0.020(13)
C88 0.069(15) 0.088(16) 0.079(17) 0.014(13) -0.005(13) 0.027(14)
C89 0.09(2) 0.061(13) 0.10(2) 0.030(13) -0.008(17) -0.024(14)
C91 0.067(9) 0.136(12) 0.161(14) -0.003(12) -0.005(10) 0.006(9)
C92 0.067(9) 0.138(12) 0.163(14) -0.002(12) -0.006(10) 0.005(10)
C93 0.067(10) 0.133(13) 0.158(15) -0.002(13) -0.020(11) 0.010(11)
C94 0.062(10) 0.137(13) 0.160(15) -0.001(13) -0.023(11) 0.010(11)
C95 0.065(9) 0.136(12) 0.162(14) 0.005(12) -0.015(10) -0.003(10)
C96 0.067(9) 0.140(12) 0.163(14) 0.002(12) -0.015(10) 0.001(9)
C97 0.09(3) 0.09(2) 0.20(5) 0.02(3) 0.03(3) 0.02(2)
C98 0.096(19) 0.12(2) 0.18(2) 0.04(2) -0.04(2) -0.005(18)
C99 0.10(3) 0.13(3) 0.10(2) 0.00(2) 0.00(2) -0.06(2)
W5 0.0507(10) 0.1296(19) 0.220(3) 0 0 0.0036(10)
N29 0.072(18) 0.10(2) 0.30(6) 0.05(3) 0.02(3) -0.006(16)
N30 0.30(6) 0.23(5) 0.26(6) 0.02(5) -0.04(5) 0.11(5)
N31 0.11(3) 0.085(18) 0.22(5) -0.02(2) -0.04(3) -0.002(19)
N32 0.12(3) 0.12(2) 0.15(3) -0.04(2) 0.01(2) -0.02(2)
C29 0.089(18) 0.12(2) 0.12(2) 0.023(17) -0.002(17) 0.045(17)
C30 0.16(2) 0.16(2) 0.16(2) -0.003(13) 0.002(13) 0.003(13)
C31 0.086(17) 0.102(18) 0.13(2) 0.015(17) 0.010(17) 0.016(16)
C32 0.095(19) 0.094(18) 0.13(2) -0.013(17) 0.007(18) -0.001(16)

loop_
_atom_type_symbol
_atom_type_description
_atom_type_scat_dispersion_real
_atom_type_scat_dispersion_imag
_atom_type_scat_source
C C 0.0044 0.002 'International Tables Vol C Tables 4.2.6.8 and 6.1.1.4'
H H 0 0 'International Tables Vol C Tables 4.2.6.8 and 6.1.1.4'
Cu Cu 0.3041 1.5048 'International Tables Vol C Tables 4.2.6.8 and 6.1.1.4'
N N 0.0081 0.0039 'International Tables Vol C Tables 4.2.6.8 and 6.1.1.4'
Ni Ni 0.34 1.3152 'International Tables Vol C Tables 4.2.6.8 and 6.1.1.4'
O O 0.0141 0.0074 'International Tables Vol C Tables 4.2.6.8 and 6.1.1.4'
W W -1.0894 7.7955 'International Tables Vol C Tables 4.2.6.8 and 6.1.1.4'

loop_
_geom_angle_atom_site_label_1
_geom_angle_atom_site_label_2
_geom_angle_atom_site_label_3
_geom_angle
_geom_angle_site_symmetry_1
_geom_angle_site_symmetry_3
C4 W1 C4 117(2) 2 .
C4 W1 C1 141.1(13) 2 .
C4 W1 C1 76.9(13) . .
C4 W1 C1 76.9(13) 2 2
C4 W1 C1 141.1(13) . 2
C1 W1 C1 116.1(16) . 2
C4 W1 C3 71.3(15) 2 2
C4 W1 C3 77.3(14) . 2
C1 W1 C3 146.1(11) . 2
C1 W1 C3 73.6(11) 2 2
C4 W1 C3 77.3(14) 2 .
C4 W1 C3 71.3(15) . .
C1 W1 C3 73.6(11) . .
C1 W1 C3 146.1(11) 2 .
C3 W1 C3 117.6(16) 2 .
C4 W1 C2 76.5(15) 2 .
C4 W1 C2 143.7(14) . .
C1 W1 C2 73.7(11) . .
C1 W1 C2 72.6(10) 2 .
C3 W1 C2 137.4(12) 2 .
C3 W1 C2 80.3(12) . .
C4 W1 C2 143.7(14) 2 2
C4 W1 C2 76.5(15) . 2
C1 W1 C2 72.6(10) . 2
C1 W1 C2 73.7(11) 2 2
C3 W1 C2 80.3(12) 2 2
C3 W1 C2 137.4(12) . 2
C2 W1 C2 113(2) . 2
C6 W2 C9 141.5(10) . .
C6 W2 C12 70.8(7) . .
C9 W2 C12 143.7(8) . .
C6 W2 C5 78.5(9) . .
C9 W2 C5 117.0(12) . .
C12 W2 C5 78.4(9) . .
C6 W2 C8 70.7(8) . .
C9 W2 C8 77.9(11) . .
C12 W2 C8 111.4(7) . .
C5 W2 C8 141.3(9) . .
C6 W2 C10 144.9(9) . .
C9 W2 C10 71.5(12) . .
C12 W2 C10 83.8(8) . .
C5 W2 C10 72.8(9) . .
C8 W2 C10 143.3(8) . .
C6 W2 C11 113.1(8) . .
C9 W2 C11 78.8(9) . .
C12 W2 C11 70.5(7) . .
C5 W2 C11 139.7(9) . .
C8 W2 C11 75.8(7) . .
C10 W2 C11 78.8(6) . .
C6 W2 C7 81.2(9) . .
C9 W2 C7 71.0(9) . .
C12 W2 C7 144.2(9) . .
C5 W2 C7 74.5(10) . .
C8 W2 C7 78.1(8) . .
C10 W2 C7 109.4(8) . .
C11 W2 C7 143.4(8) . .
C16 W3 C19 138.3(10) . .
C16 W3 C17 113.4(10) . .
C19 W3 C17 80.5(11) . .
C16 W3 C20 81.3(10) . .
C19 W3 C20 68.9(11) . .
C17 W3 C20 144.8(11) . .
C16 W3 C13 78.2(8) . .
C19 W3 C13 118.9(8) . .
C17 W3 C13 137.5(10) . .
C20 W3 C13 75.1(8) . .
C16 W3 C18 71.6(9) . .
C19 W3 C18 74.6(9) . .
C17 W3 C18 76.2(10) . .
C20 W3 C18 79.1(8) . .
C13 W3 C18 142.7(8) . .
C16 W3 C14 143.7(9) . .
C19 W3 C14 75.8(11) . .
C17 W3 C14 78.4(10) . .
C20 W3 C14 109.2(9) . .
C13 W3 C14 71.7(8) . .
C18 W3 C14 143.6(9) . .
C16 W3 C15 74.0(8) . .
C19 W3 C15 145.6(10) . .
C17 W3 C15 73.4(11) . .
C20 W3 C15 141.4(10) . .
C13 W3 C15 71.2(9) . .
C18 W3 C15 118.9(9) . .
C14 W3 C15 77.3(9) . .
C22 W4 C27 115.7(7) 2 .
C22 W4 C28 71.3(9) 2 .
C27 W4 C28 74.9(8) . .
C22 W4 C26 144.8(8) 2 .
C27 W4 C26 80.4(8) . .
C28 W4 C26 143.5(8) . .
C22 W4 C24 77.9(9) 2 2
C27 W4 C24 149.2(7) . 2
C28 W4 C24 84.8(10) . 2
C26 W4 C24 104.6(10) . 2
C22 W4 C21 74.0(9) 2 .
C27 W4 C21 71.4(8) . .
C28 W4 C21 113.0(9) . .
C26 W4 C21 83.1(8) . .
C24 W4 C21 139.0(8) 2 .
C22 W4 C23 75.6(7) 2 .
C27 W4 C23 137.8(7) . .
C28 W4 C23 142.2(7) . .
C26 W4 C23 72.4(7) . .
C24 W4 C23 70.6(8) 2 .
C21 W4 C23 73.8(8) . .
C22 W4 C25 138.7(10) 2 .
C27 W4 C25 75.9(8) . .
C28 W4 C25 74.5(9) . .
C26 W4 C25 73.7(8) . .
C24 W4 C25 76.5(9) 2 .
C21 W4 C25 142.5(9) . .
C23 W4 C25 123.9(8) . .
N23 Cu4 N23 173.5(13) . 2
N23 Cu4 N5 88.3(7) . 2
N23 Cu4 N5 91.2(7) 2 2
N23 Cu4 N5 91.2(7) . .
N23 Cu4 N5 88.3(7) 2 .
N5 Cu4 N5 171.3(13) 2 .
N23 Cu4 O1 93.3(6) . .
N23 Cu4 O1 93.3(6) 2 .
N5 Cu4 O1 94.4(6) 2 .
N5 Cu4 O1 94.4(6) . .
N22 Cu3 N6 90.0(8) . .
N22 Cu3 N42 93.2(9) . .
N6 Cu3 N42 174.6(8) . .
N22 Cu3 N43 175.5(8) . .
N6 Cu3 N43 93.4(9) . .
N42 Cu3 N43 83.2(10) . .
N22 Cu3 N41 93.9(9) . .
N6 Cu3 N41 92.2(8) . .
N42 Cu3 N41 83.2(9) . .
N43 Cu3 N41 83.2(7) . .
N22 Cu3 N1 90.3(9) . .
N6 Cu3 N1 93.0(9) . .
N42 Cu3 N1 91.3(10) . .
N43 Cu3 N1 92.3(7) . .
N41 Cu3 N1 173.3(9) . .
N24 Cu6 N7 90.1(8) . .
N24 Cu6 N52 91.5(11) . .
N7 Cu6 N52 177.6(11) . .
N24 Cu6 N53 174.6(10) . .
N7 Cu6 N53 95.0(10) . .
N52 Cu6 N53 83.4(13) . .
N24 Cu6 N51 96.1(12) . .
N7 Cu6 N51 96.8(12) . .
N52 Cu6 N51 84.7(13) . .
N53 Cu6 N51 85.1(12) . .
N10 Cu2 N26 91.3(7) . .
N10 Cu2 N61 171.1(10) . .
N26 Cu2 N61 91.3(11) . .
N10 Cu2 N63 91.3(11) . .
N26 Cu2 N63 177.0(12) . .
N61 Cu2 N63 85.9(13) . .
N10 Cu2 N13 93.4(7) . .
N26 Cu2 N13 91.1(8) . .
N61 Cu2 N13 95.1(11) . .
N63 Cu2 N13 90.3(11) . .
N10 Cu2 N62 89.4(10) . .
N26 Cu2 N62 95.1(9) . .
N61 Cu2 N62 81.9(12) . .
N63 Cu2 N62 83.3(12) . .
N13 Cu2 N62 173.1(10) . .
N14 Cu7 N11 92.0(8) . .
N14 Cu7 N93 88.7(11) . .
N11 Cu7 N93 170.3(11) . .
N14 Cu7 N92 176.2(10) . .
N11 Cu7 N92 91.5(9) . .
N93 Cu7 N92 87.6(11) . .
N14 Cu7 N91 96.4(11) . .
N11 Cu7 N91 103.4(10) . .
N93 Cu7 N91 86.1(11) . .
N92 Cu7 N91 84.4(11) . .
N12 Cu1 N21 89.5(9) . .
N12 Cu1 N81 173.5(9) . .
N21 Cu1 N81 94.9(9) . .
N12 Cu1 N83 94.2(9) . .
N21 Cu1 N83 172.7(8) . .
N81 Cu1 N83 80.9(9) . .
N12 Cu1 N82 93.7(9) . .
N21 Cu1 N82 92.7(8) . .
N81 Cu1 N82 81.3(11) . .
N83 Cu1 N82 80.7(10) . .
N12 Cu1 N2 92.3(7) . .
N21 Cu1 N2 91.4(7) . .
N81 Cu1 N2 92.4(9) . .
N83 Cu1 N2 94.7(9) . .
N82 Cu1 N2 172.7(9) . .
N27 Cu5 N20 91.0(9) . .
N27 Cu5 N73 88.8(13) . .
N20 Cu5 N73 167.6(14) . .
N27 Cu5 N72 170.1(14) . .
N20 Cu5 N72 92.1(11) . .
N73 Cu5 N72 86.2(14) . .
N27 Cu5 N71 105.1(12) . .
N20 Cu5 N71 104.7(13) . .
N73 Cu5 N71 87.4(15) . .
N72 Cu5 N71 83.3(15) . .
C1 N1 Cu3 176(2) . .
C2 N2 Cu1 175(2) . .
C5 N5 Cu4 169(2) . .
C6 N6 Cu3 174.1(18) . .
C7 N7 Cu6 175(2) . .
C10 N10 Cu2 179.5(18) . .
C11 N11 Cu7 169.3(19) . .
C12 N12 Cu1 170.9(17) . .
C13 N13 Cu2 169.6(18) . .
C14 N14 Cu7 170(2) . .
C20 N20 Cu5 176(3) . .
C21 N21 Cu1 176(2) . .
C22 N22 Cu3 173(2) . .
C23 N23 Cu4 169(2) . .
C24 N24 Cu6 160(2) . .
C26 N26 Cu2 174.1(19) . .
C27 N27 Cu5 169(2) . .
C47 N41 C41 105(3) . .
C47 N41 C46 115(3) . .
C41 N41 C46 114(2) . .
C47 N41 Cu3 116.5(18) . .
C41 N41 Cu3 103(2) . .
C46 N41 Cu3 102.4(18) . .
C48 N42 C42 98(3) . .
C48 N42 C43 111(3) . .
C42 N42 C43 113(4) . .
C48 N42 Cu3 111(2) . .
C42 N42 Cu3 106(3) . .
C43 N42 Cu3 116(2) . .
C45 N43 C49 110(3) . .
C45 N43 C44 111(4) . .
C49 N43 C44 104(3) . .
C45 N43 Cu3 112.2(19) . .
C49 N43 Cu3 111.6(18) . .
C44 N43 Cu3 108(3) . .
C57 N51 C56 114(3) . .
C57 N51 C51 108(3) . .
C56 N51 C51 108(4) . .
C57 N51 Cu6 115(2) . .
C56 N51 Cu6 106(3) . .
C51 N51 Cu6 106(3) . .
C58 N52 C52 99(3) . .
C58 N52 C53 107(4) . .
C52 N52 C53 114(2) . .
C58 N52 Cu6 117(3) . .
C52 N52 Cu6 108(3) . .
C53 N52 Cu6 112(3) . .
C59 N53 C55 104(4) . .
C59 N53 C54 108(3) . .
C55 N53 C54 125(4) . .
C59 N53 Cu6 111(3) . .
C55 N53 Cu6 109(2) . .
C54 N53 Cu6 101(3) . .
C67 N61 C66 115(4) . .
C67 N61 C61 109(4) . .
C66 N61 C61 111(4) . .
C67 N61 Cu2 116(3) . .
C66 N61 Cu2 99(3) . .
C61 N61 Cu2 107(3) . .
C68 N62 C62 93(3) . .
C68 N62 C63 98(3) . .
C62 N62 C63 156(4) . .
C68 N62 Cu2 112(3) . .
C62 N62 Cu2 98(2) . .
C63 N62 Cu2 98(3) . .
C69 N63 C65 107(3) . .
C69 N63 C64 107(3) . .
C65 N63 C64 110(4) . .
C69 N63 Cu2 113(2) . .
C65 N63 Cu2 114(3) . .
C64 N63 Cu2 106(3) . .
C77 N71 C76 96(4) . .
C77 N71 C71 102(4) . .
C76 N71 C71 132(5) . .
C77 N71 Cu5 105(3) . .
C76 N71 Cu5 103(3) . .
C71 N71 Cu5 114(3) . .
C78 N72 C73 112(4) . .
C78 N72 C72 106(4) . .
C73 N72 C72 124(3) . .
C78 N72 Cu5 114(3) . .
C73 N72 Cu5 107(3) . .
C72 N72 Cu5 91(3) . .
C79 N73 C74 104(4) . .
C79 N73 C75 118(4) . .
C74 N73 C75 114(4) . .
C79 N73 Cu5 118(3) . .
C74 N73 Cu5 104(3) . .
C75 N73 Cu5 98(3) . .
C86 N81 C87 113(3) . .
C86 N81 C81 107(2) . .
C87 N81 C81 103(2) . .
C86 N81 Cu1 112(2) . .
C87 N81 Cu1 114(2) . .
C81 N81 Cu1 107.2(19) . .
C82 N82 C83 112(3) . .
C82 N82 C88 120(3) . .
C83 N82 C88 106(2) . .
C82 N82 Cu1 108(2) . .
C83 N82 Cu1 104.7(17) . .
C88 N82 Cu1 105(2) . .
C84 N83 C89 113(3) . .
C84 N83 C85 118(2) . .
C89 N83 C85 102(2) . .
C84 N83 Cu1 107(2) . .
C89 N83 Cu1 109(2) . .
C85 N83 Cu1 107(2) . .
C97 N91 C96 116(3) . .
C97 N91 C91 113(3) . .
C96 N91 C91 105(3) . .
C97 N91 Cu7 112(2) . .
C96 N91 Cu7 103(3) . .
C91 N91 Cu7 108(3) . .
C98 N92 C93 117(3) . .
C98 N92 C92 119(3) . .
C93 N92 C92 111(3) . .
C98 N92 Cu7 109(2) . .
C93 N92 Cu7 102(2) . .
C92 N92 Cu7 94(2) . .
C99 N93 C94 108(3) . .
C99 N93 C95 116(3) . .
C94 N93 C95 109(3) . .
C99 N93 Cu7 116(2) . .
C94 N93 Cu7 100(2) . .
C95 N93 Cu7 106(2) . .
N1 C1 W1 175(2) . .
N2 C2 W1 173(3) . .
N3 C3 W1 167(3) . .
N4 C4 W1 169(4) . .
N5 C5 W2 178(2) . .
N6 C6 W2 168.8(18) . .
N7 C7 W2 173(2) . .
N8 C8 W2 173(2) . .
N9 C9 W2 177(3) . .
N10 C10 W2 177.4(17) . .
N11 C11 W2 179(2) . .
N12 C12 W2 167.7(16) . .
N13 C13 W3 167.8(17) . .
N14 C14 W3 173(3) . .
N15 C15 W3 177(2) . .
N16 C16 W3 176(3) . .
N17 C17 W3 168(2) . .
N18 C18 W3 177(2) . .
N19 C19 W3 163(3) . .
N20 C20 W3 170.6(19) . .
N21 C21 W4 173(2) . .
N22 C22 W4 177(2) . 2
N23 C23 W4 178(2) . .
N24 C24 W4 164(2) . 2
N25 C25 W4 173(2) . .
N26 C26 W4 176(2) . .
N27 C27 W4 174.5(18) . .
N28 C28 W4 173(3) . .
N41 C41 C42 117(4) . .
N42 C42 C41 118(4) . .
N42 C43 C44 109(4) . .
N43 C44 C43 119(4) . .
N43 C45 C46 118(3) . .
N41 C46 C45 120(3) . .
N51 C51 C52 117(4) . .
N52 C52 C51 115(4) . .
C54 C53 N52 110(4) . .
C53 C54 N53 117(4) . .
C56 C55 N53 118(3) . .
N51 C56 C55 118(4) . .
N61 C61 C62 120(4) . .
N62 C62 C61 107(3) . .
N62 C63 C64 114(4) . .
C63 C64 N63 121(4) . .
N63 C65 C66 98(4) . .
N61 C66 C65 136(5) . .
N71 C71 C72 96(4) . .
C71 C72 N72 142(5) . .
N72 C73 C74 116(4) . .
N73 C74 C73 121(4) . .
N73 C75 C76 131(5) . .
N71 C76 C75 109(4) . .
C82 C81 N81 113(3) . .
N82 C82 C81 122(3) . .
C84 C83 N82 115(3) . .
N83 C84 C83 126(3) . .
N83 C85 C86 114(3) . .
N81 C86 C85 115(3) . .
N91 C91 C92 105(3) . .
N92 C92 C91 119(4) . .
N92 C93 C94 114(3) . .
N93 C94 C93 115(4) . .
N93 C95 C96 119(3) . .
N91 C96 C95 113(3) . .
C32 W5 C32 77(2) . 2_655
C32 W5 C30 145(2) . 2_655
C32 W5 C30 116(2) 2_655 2_655
C32 W5 C30 116(2) . .
C32 W5 C30 145(2) 2_655 .
C30 W5 C30 74(3) 2_655 .
C32 W5 C29 74.7(16) . 2_655
C32 W5 C29 140.2(16) 2_655 2_655
C30 W5 C29 77(2) 2_655 2_655
C30 W5 C29 73(2) . 2_655
C32 W5 C29 140.2(16) . .
C32 W5 C29 74.7(16) 2_655 .
C30 W5 C29 73(2) 2_655 .
C30 W5 C29 77(2) . .
C29 W5 C29 142(2) 2_655 .
C32 W5 C31 82.5(16) . 2_655
C32 W5 C31 67.6(15) 2_655 2_655
C30 W5 C31 74(2) 2_655 2_655
C30 W5 C31 143(2) . 2_655
C29 W5 C31 81.4(14) 2_655 2_655
C29 W5 C31 111.0(13) . 2_655
C32 W5 C31 67.6(15) . .
C32 W5 C31 82.5(16) 2_655 .
C30 W5 C31 143(2) 2_655 .
C30 W5 C31 74(2) . .
C29 W5 C31 111.0(13) 2_655 .
C29 W5 C31 81.4(14) . .
C31 W5 C31 142(2) 2_655 .
N29 C29 W5 174(4) . .
N30 C30 W5 167(7) . .
N31 C31 W5 176(4) . .
N32 C32 W5 174(4) . .

loop_
_geom_bond_atom_site_label_1
_geom_bond_atom_site_label_2
_geom_bond_distance
_geom_bond_site_symmetry_2
W1 C4 2.12(2) 2
W1 C4 2.12(2) .
W1 C1 2.18(3) .
W1 C1 2.18(3) 2
W1 C3 2.19(4) 2
W1 C3 2.19(4) .
W1 C2 2.20(2) .
W1 C2 2.20(2) 2
W2 C6 2.07(2) .
W2 C9 2.09(3) .
W2 C12 2.12(2) .
W2 C5 2.14(3) .
W2 C8 2.161(18) .
W2 C10 2.21(2) .
W2 C11 2.214(19) .
W2 C7 2.25(3) .
W3 C16 2.10(2) .
W3 C19 2.14(3) .
W3 C17 2.15(3) .
W3 C20 2.17(2) .
W3 C13 2.17(2) .
W3 C18 2.19(2) .
W3 C14 2.23(3) .
W3 C15 2.24(4) .
W4 C22 2.08(3) 2
W4 C27 2.127(18) .
W4 C28 2.15(2) .
W4 C26 2.18(2) .
W4 C24 2.18(2) 2
W4 C21 2.20(3) .
W4 C23 2.232(14) .
W4 C25 2.25(3) .
Cu4 N23 1.98(2) .
Cu4 N23 1.98(2) 2
Cu4 N5 1.999(15) 2
Cu4 N5 1.999(15) .
Cu4 O1 2.32(3) .
Cu3 N22 1.98(2) .
Cu3 N6 2.00(2) .
Cu3 N42 2.05(2) .
Cu3 N43 2.08(2) .
Cu3 N41 2.31(3) .
Cu3 N1 2.34(2) .
Cu6 N24 1.94(2) .
Cu6 N7 2.02(2) .
Cu6 N52 2.06(4) .
Cu6 N53 2.09(4) .
Cu6 N51 2.21(4) .
Cu2 N10 2.00(2) .
Cu2 N26 2.05(2) .
Cu2 N61 2.05(4) .
Cu2 N63 2.15(4) .
Cu2 N13 2.24(2) .
Cu2 N62 2.34(4) .
Cu7 N14 1.98(2) .
Cu7 N11 1.987(16) .
Cu7 N93 2.09(3) .
Cu7 N92 2.21(4) .
Cu7 N91 2.22(4) .
Cu1 N12 2.03(3) .
Cu1 N21 2.054(19) .
Cu1 N81 2.13(3) .
Cu1 N83 2.14(3) .
Cu1 N82 2.23(3) .
Cu1 N2 2.27(2) .
Cu5 N27 2.008(19) .
Cu5 N20 2.05(3) .
Cu5 N73 2.14(4) .
Cu5 N72 2.15(4) .
Cu5 N71 2.21(5) .
N1 C1 1.20(3) .
N2 C2 1.09(3) .
N3 C3 1.16(4) .
N4 C4 1.26(4) .
N5 C5 1.14(3) .
N6 C6 1.22(3) .
N7 C7 1.00(3) .
N8 C8 1.19(3) .
N9 C9 1.24(4) .
N10 C10 1.07(3) .
N11 C11 1.06(2) .
N12 C12 1.25(3) .
N13 C13 1.15(3) .
N14 C14 1.07(3) .
N15 C15 1.11(4) .
N16 C16 1.17(4) .
N17 C17 1.19(3) .
N18 C18 1.10(3) .
N19 C19 1.20(5) .
N20 C20 1.05(3) .
N21 C21 1.08(3) .
N22 C22 1.25(3) .
N23 C23 1.07(3) .
N24 C24 1.16(3) .
N25 C25 1.06(3) .
N26 C26 1.05(3) .
N27 C27 1.14(3) .
N28 C28 1.08(3) .
N41 C47 1.42(2) .
N41 C41 1.48(2) .
N41 C46 1.49(2) .
N42 C48 1.45(2) .
N42 C42 1.47(3) .
N42 C43 1.49(5) .
N43 C45 1.43(2) .
N43 C49 1.45(2) .
N43 C44 1.48(3) .
N51 C57 1.40(4) .
N51 C56 1.49(3) .
N51 C51 1.49(3) .
N52 C58 1.43(3) .
N52 C52 1.473(19) .
N52 C53 1.48(2) .
N53 C59 1.40(3) .
N53 C55 1.50(3) .
N53 C54 1.510(19) .
N61 C67 1.44(3) .
N61 C66 1.48(3) .
N61 C61 1.49(3) .
N62 C68 1.44(3) .
N62 C62 1.48(3) .
N62 C63 1.49(3) .
N63 C69 1.44(5) .
N63 C65 1.47(3) .
N63 C64 1.50(3) .
N71 C77 1.42(3) .
N71 C76 1.46(3) .
N71 C71 1.48(3) .
N72 C78 1.45(2) .
N72 C73 1.49(2) .
N72 C72 1.51(3) .
N73 C79 1.46(3) .
N73 C74 1.47(3) .
N73 C75 1.47(3) .
N81 C86 1.43(2) .
N81 C87 1.51(4) .
N81 C81 1.55(4) .
N82 C82 1.37(4) .
N82 C83 1.48(4) .
N82 C88 1.49(4) .
N83 C84 1.33(3) .
N83 C89 1.47(3) .
N83 C85 1.47(2) .
N91 C97 1.44(3) .
N91 C96 1.46(2) .
N91 C91 1.48(2) .
N92 C98 1.42(2) .
N92 C93 1.47(2) .
N92 C92 1.49(3) .
N93 C99 1.42(2) .
N93 C94 1.47(5) .
N93 C95 1.48(2) .
C22 W4 2.08(3) 2
C24 W4 2.18(2) 2
C41 C42 1.49(3) .
C43 C44 1.52(3) .
C45 C46 1.52(3) .
C51 C52 1.52(3) .
C53 C54 1.43(6) .
C55 C56 1.497(19) .
C61 C62 1.55(3) .
C63 C64 1.50(3) .
C65 C66 1.52(3) .
C71 C72 1.50(3) .
C73 C74 1.49(3) .
C75 C76 1.50(3) .
C81 C82 1.47(2) .
C83 C84 1.41(4) .
C85 C86 1.48(2) .
C91 C92 1.50(3) .
C93 C94 1.52(3) .
C95 C96 1.52(3) .
W5 C32 2.14(2) .
W5 C32 2.14(2) 2_655
W5 C30 2.15(3) 2_655
W5 C30 2.15(3) .
W5 C29 2.18(2) 2_655
W5 C29 2.18(2) .
W5 C31 2.18(2) 2_655
W5 C31 2.18(2) .
N29 C29 1.16(2) .
N30 C30 1.16(3) .
N31 C31 1.18(2) .
N32 C32 1.13(2) .
